data_2200977
loop_
_publ_author_name
'Michael L. Williams'
'Cassandra L. Noack'
'Rodney J. Saverin'
'Peter C. Healy'

_publ_section_title
;
 (2-Bromophenyl)diphenylphosphine
;
_journal_issue 3
_journal_name_full 'Acta Crystallographica Section E'
_journal_page_first o306
_journal_page_last o307
_journal_paper_doi 10.1107/S1600536802002945
_journal_volume 58
_journal_year 2002
_chemical_formula_iupac 'C18 H14 Br P'
_chemical_formula_moiety 'C18 H14 Br P'
_chemical_formula_sum 'C18 H14 Br P'
_chemical_formula_weight 341.16
_chemical_melting_point 387.0(10)
_chemical_name_systematic
;
(2-bromophenyl)diphenylphosphine
;
_space_group_IT_number 14
_symmetry_cell_setting monoclinic
_symmetry_space_group_name_Hall '-P 2ybc'
_symmetry_space_group_name_H-M 'P 1 21/c 1'
_atom_sites_solution_hydrogens geom
_atom_sites_solution_primary direct
_atom_sites_solution_secondary difmap
_cell_angle_alpha 90
_cell_angle_beta 92.33(4)
_cell_angle_gamma 90
_cell_formula_units_Z 4
_cell_length_a 10.371(5)
_cell_length_b 8.9735(19)
_cell_length_c 16.556(6)
_cell_measurement_reflns_used 25
_cell_measurement_temperature 295.0(10)
_cell_measurement_theta_max 16.0
_cell_measurement_theta_min 13.2
_cell_volume 1539.5(10)
_computing_cell_refinement 'MSC/AFC7 Diffractometer Control Software'
_computing_data_collection
;
MSC/AFC7 Diffractometer Control Software (Molecular Structure
Corporation, 1999)
;
_computing_data_reduction 'TEXSAN for Windows (Molecular Structure Corporation, 2001)'
_computing_molecular_graphics 'ORTEP-3 (Farrugia, 1997)'
_computing_publication_material 'TEXSAN and PLATON (Spek, 2001)'
_computing_structure_refinement 'TEXSAN for Windows and SHELXL97 (Sheldrick, 1997)'
_computing_structure_solution 'TEXSAN for Windows'
_diffrn_ambient_temperature 295.0(10)
_diffrn_measured_fraction_theta_full .999
_diffrn_measured_fraction_theta_max .999
_diffrn_measurement_device 'Rigaku AFC-7R'
_diffrn_measurement_method \w-2\q
_diffrn_radiation_monochromator graphite
_diffrn_radiation_source 'Rigaku rotating anode'
_diffrn_radiation_type MoK\a
_diffrn_radiation_wavelength .7107
_diffrn_reflns_av_R_equivalents .033
_diffrn_reflns_av_sigmaI/netI .069
_diffrn_reflns_limit_h_max 13
_diffrn_reflns_limit_h_min -13
_diffrn_reflns_limit_k_max 0
_diffrn_reflns_limit_k_min -11
_diffrn_reflns_limit_l_max 21
_diffrn_reflns_limit_l_min -12
_diffrn_reflns_number 4223
_diffrn_reflns_reduction_process
;
 ?
;
_diffrn_reflns_theta_full 27.5
_diffrn_reflns_theta_max 27.5
_diffrn_reflns_theta_min 2.6
_diffrn_standards_decay_% .8
_diffrn_standards_interval_count 150
_diffrn_standards_number 3
_exptl_absorpt_coefficient_mu 2.761
_exptl_absorpt_correction_T_max .576
_exptl_absorpt_correction_T_min .383
_exptl_absorpt_correction_type '\y scan'
_exptl_absorpt_process_details '(North et al., 1968)'
_exptl_crystal_colour colorless
_exptl_crystal_density_diffrn 1.472
_exptl_crystal_density_method 'not measured'
_exptl_crystal_description plate
_exptl_crystal_F_000 688
_exptl_crystal_size_max .40
_exptl_crystal_size_mid .30
_exptl_crystal_size_min .20
_refine_diff_density_max .79
_refine_diff_density_min -.70
_refine_ls_extinction_coef .0033(9)
_refine_ls_extinction_expression FC^*^=KFC[1+0.001XFC^2^\L^3^/SIN(2\Q)]^-1/4^
_refine_ls_extinction_method SHELXL97
_refine_ls_goodness_of_fit_ref 1.01
_refine_ls_hydrogen_treatment noref
_refine_ls_matrix_type full
_refine_ls_number_parameters 182
_refine_ls_number_reflns 3540
_refine_ls_number_restraints 0
_refine_ls_restrained_S_all 1.01
_refine_ls_R_factor_all .122
_refine_ls_R_factor_gt .043
_refine_ls_shift/su_max <0.001
_refine_ls_shift/su_mean .000
_refine_ls_structure_factor_coef Fsqd
_refine_ls_weighting_details 'calc w = 1/[\s^2^(Fo^2^)+(0.0553P)^2^+1.0428P] where P = (Fo^2^+2Fc^2^)/3'
_refine_ls_weighting_scheme calc
_refine_ls_wR_factor_gt .113
_refine_ls_wR_factor_ref .150
_reflns_number_gt 1823
_reflns_number_total 3540
_reflns_threshold_expression I>2\s(I)
_cod_data_source_file tk6055.cif
_cod_data_source_block I
_cod_depositor_comments
;
The following automatic conversions were performed:
'_symmetry_cell_setting' value 'Monoclinic' changed to 'monoclinic'
according to '/home/saulius/struct/CIF-dictionaries/cif_core.dic'
dictionary named 'cif_core.dic' version 2.4.1 from 2010-06-29.

Automatic conversion script
Id: cif_fix_enum 1527 2010-12-29 10:47:43Z saulius 

The following automatic conversions were performed:

'_chemical_melting_point' value '386-388 K' was changed to
'387.0(10)' - the average value was taken and precision was
estimated.

Automatic conversion script
Id: cif_fix_values 1646 2011-03-28 12:23:43Z adriana 

The following automatic conversions were performed:

'_chemical_melting_point' value '386-388 K' was changed to
'387.0(10)' - the average value was taken and precision was
estimated.

'_symmetry_cell_setting' value 'Monoclinic' changed to
'monoclinic' according to
/home/saulius/struct/CIF-dictionaries/cif_core.dic dictionary named
'cif_core.dic' version 2.4.1 from 2010-06-29.

Automatic conversion script
Id: cif_fix_values 1715 2011-07-08 13:25:40Z adriana 
;
_cod_original_sg_symbol_H-M 'P 21/c'
_cod_database_code 2200977
_cod_database_fobs_code 2200977

loop_
_symmetry_equiv_pos_as_xyz
x,y,z
-x,1/2+y,1/2-z
-x,-y,-z
x,1/2-y,1/2+z

loop_
_atom_site_aniso_label
_atom_site_aniso_U_11
_atom_site_aniso_U_22
_atom_site_aniso_U_33
_atom_site_aniso_U_12
_atom_site_aniso_U_13
_atom_site_aniso_U_23
Br .1046(5) .0595(3) .0674(3) .0035(3) .0138(3) .0047(2)
P .0439(5) .0515(6) .0519(6) .0024(5) .0025(4) .0004(5)
C11 .049(2) .052(2) .051(2) .0040(19) -.0082(19) -.0110(19)
C12 .054(2) .055(2) .053(2) .006(2) -.0118(19) -.011(2)
C13 .080(3) .060(3) .077(3) .020(3) -.012(3) -.013(2)
C14 .060(3) .087(4) .092(4) .026(3) -.006(3) -.032(3)
C15 .049(3) .101(5) .088(4) .003(3) .011(2) -.019(3)
C16 .048(2) .066(3) .083(3) .002(2) .009(2) -.004(2)
C21 .048(2) .046(2) .047(2) .0107(18) .0055(17) .0094(18)
C22 .052(2) .065(3) .052(2) .005(2) .0063(19) .003(2)
C23 .072(3) .065(3) .059(3) .010(2) .012(2) -.004(2)
C24 .084(3) .065(3) .054(3) .012(3) -.010(2) -.011(2)
C25 .054(3) .087(3) .069(3) .007(3) -.009(2) -.016(3)
C26 .050(3) .078(3) .057(3) .013(2) .0025(19) -.011(2)
C31 .042(2) .053(2) .044(2) .0036(17) .0004(16) -.0032(18)
C32 .060(3) .055(2) .055(3) -.002(2) -.001(2) -.002(2)
C33 .067(3) .079(3) .045(2) -.006(2) -.001(2) -.004(2)
C34 .065(3) .072(3) .054(3) .005(2) .007(2) .011(2)
C35 .062(3) .052(2) .066(3) -.001(2) .005(2) .000(2)
C36 .051(2) .053(2) .046(2) -.0004(19) .0000(18) -.0020(18)

loop_
_atom_site_label
_atom_site_fract_x
_atom_site_fract_y
_atom_site_fract_z
_atom_site_U_iso_or_equiv
_atom_site_thermal_displace_type
_atom_site_calc_flag
_atom_site_refinement_flags
_atom_site_occupancy
_atom_site_type_symbol
Br .68179(6) -.08819(5) .49050(3) .0769(2) Uani . . 1.000 Br
P .66009(9) .25187(12) .41885(6) .0491(3) Uani . . 1.000 P
C11 .8009(4) .1368(5) .3950(2) .0509(12) Uani . . 1.000 C
C12 .8118(4) -.0069(5) .4254(3) .0544(12) Uani . . 1.000 C
C13 .9161(5) -.0958(5) .4097(3) .0727(17) Uani . . 1.000 C
C14 1.0121(5) -.0434(7) .3630(4) .080(2) Uani . . 1.000 C
C15 1.0041(5) .0973(7) .3307(3) .079(2) Uani . . 1.000 C
C16 .8989(4) .1866(5) .3466(3) .0655(16) Uani . . 1.000 C
C21 .7193(4) .3479(4) .5108(2) .0469(12) Uani . . 1.000 C
C22 .6280(4) .3961(5) .5637(3) .0562(14) Uani . . 1.000 C
C23 .6644(5) .4740(5) .6328(3) .0651(17) Uani . . 1.000 C
C24 .7918(5) .5022(5) .6514(3) .0680(17) Uani . . 1.000 C
C25 .8842(4) .4544(6) .5997(3) .0703(17) Uani . . 1.000 C
C26 .8488(4) .3782(5) .5301(3) .0617(17) Uani . . 1.000 C
C31 .6671(4) .3976(4) .3417(2) .0464(12) Uani . . 1.000 C
C32 .6297(4) .3566(5) .2633(3) .0568(16) Uani . . 1.000 C
C33 .6202(4) .4616(6) .2021(3) .0638(16) Uani . . 1.000 C
C34 .6462(5) .6088(5) .2184(3) .0635(17) Uani . . 1.000 C
C35 .6828(4) .6509(5) .2958(3) .0599(16) Uani . . 1.000 C
C36 .6946(4) .5467(5) .3569(2) .0501(12) Uani . . 1.000 C
H13 .92140 -.19370 .43140 .0870 Uiso . . 1.000 H
H14 1.08450 -.10460 .35300 .0960 Uiso . . 1.000 H
H15 1.07010 .13330 .29760 .0950 Uiso . . 1.000 H
H16 .89360 .28370 .32390 .0790 Uiso . . 1.000 H
H22 .53930 .37530 .55230 .0670 Uiso . . 1.000 H
H23 .60030 .50840 .66770 .0780 Uiso . . 1.000 H
H24 .81640 .55440 .69950 .0820 Uiso . . 1.000 H
H25 .97280 .47410 .61210 .0850 Uiso . . 1.000 H
H26 .91330 .34590 .49480 .0740 Uiso . . 1.000 H
H32 .61050 .25520 .25150 .0680 Uiso . . 1.000 H
H33 .59560 .43160 .14870 .0760 Uiso . . 1.000 H
H34 .63900 .68090 .17650 .0760 Uiso . . 1.000 H
H35 .70010 .75280 .30730 .0720 Uiso . . 1.000 H
H36 .72180 .57720 .40980 .0600 Uiso . . 1.000 H

loop_
_atom_type_symbol
_atom_type_description
_atom_type_scat_dispersion_real
_atom_type_scat_dispersion_imag
_atom_type_scat_source
P P .1023 .0942 'International Tables Vol C Tables 4.2.6.8 and 6.1.1.4'
Br Br -.2901 2.4595 'International Tables Vol C Tables 4.2.6.8 and 6.1.1.4'
H H .0000 .0000 'International Tables Vol C Tables 4.2.6.8 and 6.1.1.4'
C C .0033 .0016 'International Tables Vol C Tables 4.2.6.8 and 6.1.1.4'

loop_
_geom_angle_atom_site_label_1
_geom_angle_atom_site_label_2
_geom_angle_atom_site_label_3
_geom_angle
_geom_angle_publ_flag
C11 P C21 101.51(18) yes
C11 P C31 101.32(18) yes
C21 P C31 102.83(16) yes
P C11 C12 119.8(3) yes
P C11 C16 123.1(3) yes
C12 C11 C16 117.1(4) no
Br C12 C11 120.8(3) yes
Br C12 C13 117.7(3) yes
C11 C12 C13 121.5(4) no
C12 C13 C14 120.2(5) no
C13 C14 C15 120.2(5) no
C14 C15 C16 119.5(5) no
C11 C16 C15 121.4(4) no
P C21 C22 117.2(3) yes
P C21 C26 124.7(3) yes
C22 C21 C26 118.1(4) no
C21 C22 C23 120.8(4) no
C22 C23 C24 120.6(5) no
C23 C24 C25 119.5(5) no
C24 C25 C26 120.4(4) no
C21 C26 C25 120.7(4) no
P C31 C32 116.4(3) yes
P C31 C36 125.1(3) yes
C32 C31 C36 118.2(3) no
C31 C32 C33 120.8(4) no
C32 C33 C34 120.2(5) no
C33 C34 C35 119.5(4) no
C34 C35 C36 120.7(4) no
C31 C36 C35 120.6(3) no
C12 C13 H13 119.88 no
C14 C13 H13 119.95 no
C13 C14 H14 119.87 no
C15 C14 H14 119.97 no
C14 C15 H15 120.25 no
C16 C15 H15 120.22 no
C11 C16 H16 119.35 no
C15 C16 H16 119.22 no
C21 C22 H22 119.63 no
C23 C22 H22 119.62 no
C22 C23 H23 119.62 no
C24 C23 H23 119.76 no
C23 C24 H24 120.26 no
C25 C24 H24 120.27 no
C24 C25 H25 119.90 no
C26 C25 H25 119.73 no
C21 C26 H26 119.64 no
C25 C26 H26 119.69 no
C31 C32 H32 119.61 no
C33 C32 H32 119.56 no
C32 C33 H33 119.82 no
C34 C33 H33 119.95 no
C33 C34 H34 120.21 no
C35 C34 H34 120.30 no
C34 C35 H35 119.63 no
C36 C35 H35 119.69 no
C31 C36 H36 119.73 no
C35 C36 H36 119.69 no

loop_
_geom_bond_atom_site_label_1
_geom_bond_atom_site_label_2
_geom_bond_site_symmetry_1
_geom_bond_site_symmetry_2
_geom_bond_distance
_geom_bond_publ_flag
Br C12 . . 1.905(5) yes
P C11 . . 1.844(4) yes
P C21 . . 1.833(4) yes
P C31 . . 1.832(4) yes
C11 C12 . . 1.387(6) no
C11 C16 . . 1.393(6) no
C12 C13 . . 1.377(7) no
C13 C14 . . 1.368(8) no
C14 C15 . . 1.372(9) no
C15 C16 . . 1.387(7) no
C21 C22 . . 1.385(6) no
C21 C26 . . 1.395(6) no
C22 C23 . . 1.380(7) no
C23 C24 . . 1.368(7) no
C24 C25 . . 1.379(7) no
C25 C26 . . 1.377(7) no
C31 C32 . . 1.389(6) no
C31 C36 . . 1.389(6) no
C32 C33 . . 1.384(7) no
C33 C34 . . 1.373(7) no
C34 C35 . . 1.375(7) no
C35 C36 . . 1.379(6) no
C13 H13 . . .9499 no
C14 H14 . . .9502 no
C15 H15 . . .9506 no
C16 H16 . . .9496 no
C22 H22 . . .9500 no
C23 H23 . . .9499 no
C24 H24 . . .9498 no
C25 H25 . . .9499 no
C26 H26 . . .9512 no
C32 H32 . . .9500 no
C33 H33 . . .9491 no
C34 H34 . . .9493 no
C35 H35 . . .9496 no
C36 H36 . . .9494 no

loop_
_geom_contact_atom_site_label_1
_geom_contact_atom_site_label_2
_geom_contact_distance
_geom_contact_site_symmetry_2
_geom_contact_publ_flag
Br P 3.278(2) . no
Br H33 3.1343 4_555 no
Br H34 3.2377 4_555 no
P Br 3.278(2) . no
C16 C32 3.422(6) . no
C16 C26 3.547(7) . no
C26 C36 3.563(6) . no
C26 C16 3.547(7) . no
C32 C16 3.422(6) . no
C36 C26 3.563(6) . no
C11 H26 2.7300 . no
C13 H35 3.0707 1_545 no
C16 H26 2.8383 . no
C21 H36 2.6522 . no
C23 H32 2.9144 4_555 no
C26 H36 2.9457 . no
C26 H13 2.9502 3_756 no
C31 H16 2.5895 . no
C31 H23 2.8968 3_666 no
C32 H16 2.9499 . no
C32 H23 2.9468 3_666 no
C34 H32 3.0281 2_655 no
C34 H15 2.9730 2_755 no
C35 H15 3.0505 2_755 no
C36 H22 2.9884 3_666 no
H13 C26 2.9502 3_756 no
H13 H26 2.4752 3_756 no
H15 C34 2.9730 2_745 no
H15 C35 3.0505 2_745 no
H16 C31 2.5895 . no
H16 C32 2.9499 . no
H22 C36 2.9884 3_666 no
H23 C31 2.8968 3_666 no
H23 C32 2.9468 3_666 no
H26 C11 2.7300 . no
H26 C16 2.8383 . no
H26 H13 2.4752 3_756 no
H32 C34 3.0281 2_645 no
H32 C23 2.9144 4_554 no
H33 Br 3.1343 4_554 no
H34 Br 3.2377 4_554 no
H35 C13 3.0707 1_565 no
H36 C21 2.6522 . no
H36 C26 2.9457 . no

loop_
_geom_torsion_atom_site_label_1
_geom_torsion_atom_site_label_2
_geom_torsion_atom_site_label_3
_geom_torsion_atom_site_label_4
_geom_torsion
_geom_torsion_publ_flag
C21 P C11 C12 91.1(4) no
C21 P C11 C16 -89.3(4) no
C31 P C11 C12 -163.1(3) no
C31 P C11 C16 16.4(4) no
C11 P C21 C22 -154.5(3) no
C11 P C21 C26 26.9(4) no
C31 P C21 C22 100.9(3) no
C31 P C21 C26 -77.7(4) no
C11 P C31 C32 74.0(4) no
C11 P C31 C36 -112.5(4) no
C21 P C31 C32 178.7(3) no
C21 P C31 C36 -7.8(4) no
P C11 C12 Br .8(5) no
P C11 C12 C13 -179.3(4) no
C16 C11 C12 Br -178.7(3) no
C16 C11 C12 C13 1.1(7) no
P C11 C16 C15 179.3(4) no
C12 C11 C16 C15 -1.2(7) no
Br C12 C13 C14 179.7(4) no
C11 C12 C13 C14 -.2(8) no
C12 C13 C14 C15 -.9(8) no
C13 C14 C15 C16 .8(9) no
C14 C15 C16 C11 .2(8) no
P C21 C22 C23 -177.6(3) no
C26 C21 C22 C23 1.0(6) no
P C21 C26 C25 178.3(4) no
C22 C21 C26 C25 -.2(6) no
C21 C22 C23 C24 -1.5(7) no
C22 C23 C24 C25 1.1(7) no
C23 C24 C25 C26 -.3(7) no
C24 C25 C26 C21 -.1(7) no
P C31 C32 C33 174.0(3) no
C36 C31 C32 C33 .0(6) no
P C31 C36 C35 -172.4(3) no
C32 C31 C36 C35 1.1(6) no
C31 C32 C33 C34 -.8(7) no
C32 C33 C34 C35 .6(7) no
C33 C34 C35 C36 .5(7) no
C34 C35 C36 C31 -1.3(7) no

loop_
_cod_related_entry_id
_cod_related_entry_database
_cod_related_entry_code
1 ChemSpider 101130
